data_7207853
loop_
_publ_author_name
'Burrows, Andrew D.'
'Mahon, Mary F.'
'Raithby, Paul R.'
'Warren, Anna J.'
'Teat, Simon J.'
'Warren, John E.'

_publ_section_title
;
 The effect of carboxylate and N,N&#x2032;-ditopic ligand lengths on the
 structures of copper and zinc coordination polymers
;
_journal_issue 10
_journal_name_full CrystEngComm
_journal_page_first 3658
_journal_paper_doi 10.1039/c2ce06709a
_journal_volume 14
_journal_year 2012
_chemical_formula_moiety 'C16 H10 Cu I2 N O4'
_chemical_formula_sum 'C16 H10 Cu I2 N O4'
_chemical_formula_weight 597.59
_chemical_name_systematic
;
?
;
_space_group_IT_number 88
_symmetry_cell_setting tetragonal
_symmetry_space_group_name_Hall '-I 4ad'
_symmetry_space_group_name_H-M 'I 41/a :2'
_atom_sites_solution_hydrogens geom
_atom_sites_solution_primary direct
_atom_sites_solution_secondary difmap
_audit_creation_method SHELXL-97
_cell_angle_alpha 90.00
_cell_angle_beta 90.00
_cell_angle_gamma 90.00
_cell_formula_units_Z 16
_cell_length_a 18.7750(10)
_cell_length_b 18.7750(10)
_cell_length_c 19.672(3)
_cell_measurement_reflns_used 3818
_cell_measurement_temperature 150(2)
_cell_measurement_theta_max 32.8442
_cell_measurement_theta_min 2.9896
_cell_volume 6934.4(12)
_computing_cell_refinement
;
CrysAlisPro, Oxford Diffraction Ltd.,
Version 1.171.33.48 (release 15-09-2009 CrysAlis171 .NET)
(compiled Sep 15 2009,11:49:04)
;
_computing_data_collection
;
CrysAlisPro, Oxford Diffraction Ltd.,
Version 1.171.33.48 (release 15-09-2009 CrysAlis171 .NET)
(compiled Sep 15 2009,11:49:04)
;
_computing_data_reduction
;
CrysAlisPro, Oxford Diffraction Ltd.,
Version 1.171.33.48 (release 15-09-2009 CrysAlis171 .NET)
(compiled Sep 15 2009,11:49:04)
;
_computing_molecular_graphics 'ORTEX (P.McArdle 1995)'
_computing_publication_material 'SHELXL-97/2 (Sheldrick 1997)'
_computing_structure_refinement 'SHELXL-97 (Sheldrick, 1997)'
_computing_structure_solution 'SHELXS-97 (Sheldrick, 1990)'
_diffrn_ambient_temperature 150(2)
_diffrn_detector_area_resol_mean 10.3795
_diffrn_measured_fraction_theta_full 0.998
_diffrn_measured_fraction_theta_max 0.898
_diffrn_measurement_details
;
1 omega -95.00 -17.00 1.0000 250.0000
omega____ theta____ kappa____ phi______ frames
- -19.4617 -37.0000 150.0000 78

2 omega 63.00 107.00 1.0000 250.0000
omega____ theta____ kappa____ phi______ frames
- 20.5554 179.0000 0.0000 44

;
_diffrn_measurement_device_type
;
'Xcalibur, Atlas, Gemini ultra'
;
_diffrn_measurement_method '\w scans'
_diffrn_radiation_monochromator graphite
_diffrn_radiation_source 'fine-focus sealed tube'
_diffrn_radiation_type MoK\a
_diffrn_radiation_wavelength 0.71073
_diffrn_reflns_av_R_equivalents 0.0284
_diffrn_reflns_av_sigmaI/netI 0.0560
_diffrn_reflns_limit_h_max 26
_diffrn_reflns_limit_h_min -14
_diffrn_reflns_limit_k_max 25
_diffrn_reflns_limit_k_min -28
_diffrn_reflns_limit_l_max 26
_diffrn_reflns_limit_l_min -29
_diffrn_reflns_number 12737
_diffrn_reflns_theta_full 30.00
_diffrn_reflns_theta_max 32.94
_diffrn_reflns_theta_min 3.70
_diffrn_standards_decay_% 0
_exptl_absorpt_coefficient_mu 4.841
_exptl_absorpt_correction_T_max 1.00000
_exptl_absorpt_correction_T_min 0.27158
_exptl_absorpt_correction_type multi-scan
_exptl_absorpt_process_details
;
CrysAlisPro, Oxford Diffraction Ltd.,
Version 1.171.33.48 (release 15-09-2009 CrysAlis171 .NET)
(compiled Sep 15 2009,11:49:04)
Empirical absorption correction using spherical harmonics,
implemented in SCALE3 ABSPACK scaling algorithm.
;
_exptl_crystal_colour green
_exptl_crystal_density_diffrn 2.290
_exptl_crystal_density_method 'not measured'
_exptl_crystal_description plate
_exptl_crystal_F_000 4480
_exptl_crystal_size_max 0.30
_exptl_crystal_size_mid 0.20
_exptl_crystal_size_min 0.01
_refine_diff_density_max 4.985
_refine_diff_density_min -3.155
_refine_diff_density_rms 0.226
_refine_ls_extinction_method none
_refine_ls_goodness_of_fit_ref 1.060
_refine_ls_hydrogen_treatment constr
_refine_ls_matrix_type full
_refine_ls_number_parameters 183
_refine_ls_number_reflns 5843
_refine_ls_number_restraints 0
_refine_ls_restrained_S_all 1.060
_refine_ls_R_factor_all 0.1125
_refine_ls_R_factor_gt 0.0668
_refine_ls_shift/su_max 0.001
_refine_ls_shift/su_mean 0.000
_refine_ls_structure_factor_coef Fsqd
_refine_ls_weighting_details 'calc w=1/[\s^2^(Fo^2^)+(0.0970P)^2^+32.3195P] where P=(Fo^2^+2Fc^2^)/3'
_refine_ls_weighting_scheme calc
_refine_ls_wR_factor_gt 0.1750
_refine_ls_wR_factor_ref 0.1890
_reflns_number_gt 3504
_reflns_number_total 5843
_reflns_threshold_expression >2sigma(I)
_cod_data_source_file c2ce06709a.txt
_cod_data_source_block compound4_p09adb12
_cod_depositor_comments
;
The following automatic conversions were performed:

'_symmetry_cell_setting' value 'Tetragonal' changed to 'tetragonal'
according to /home/saulius/struct/CIF-dictionaries/cif_core.dic
dictionary named 'cif_core.dic' version 2.4.1 from 2010-06-29.

Automatic conversion script
Id: cif_fix_values 1715 2011-07-08 13:25:40Z adriana 
;
_cod_original_cell_volume 6934.4(10)
_cod_original_sg_symbol_H-M I41/a
_cod_database_code 7207853

loop_
_symmetry_equiv_pos_as_xyz
'x, y, z'
'-y+3/4, x+1/4, z+1/4'
'-x, -y+1/2, z'
'y+1/4, -x+1/4, z+1/4'
'x+1/2, y+1/2, z+1/2'
'-y+5/4, x+3/4, z+3/4'
'-x+1/2, -y+1, z+1/2'
'y+3/4, -x+3/4, z+3/4'
'-x, -y, -z'
'y-3/4, -x-1/4, -z-1/4'
'x, y-1/2, -z'
'-y-1/4, x-1/4, -z-1/4'
'-x+1/2, -y+1/2, -z+1/2'
'y-1/4, -x+1/4, -z+1/4'
'x+1/2, y, -z+1/2'
'-y+1/4, x+1/4, -z+1/4'

loop_
_atom_site_label
_atom_site_type_symbol
_atom_site_fract_x
_atom_site_fract_y
_atom_site_fract_z
_atom_site_U_iso_or_equiv
_atom_site_adp_type
_atom_site_occupancy
_atom_site_symmetry_multiplicity
_atom_site_calc_flag
_atom_site_refinement_flags
_atom_site_disorder_assembly
_atom_site_disorder_group
I1 I -0.31810(4) -0.18650(3) -0.62729(3) 0.0539(2) Uani 1 1 d . . .
I2 I -0.09706(3) 0.49378(3) -0.13570(3) 0.03998(18) Uani 1 1 d . . .
Cu1 Cu -0.5000 0.2500 -0.55741(4) 0.01131(19) Uani 1 2 d S . .
Cu2 Cu -0.5000 0.2500 -0.19186(5) 0.0194(2) Uani 1 2 d S . .
O1 O -0.4615(3) 0.1534(2) -0.5635(2) 0.0235(10) Uani 1 1 d . . .
O2 O -0.4612(3) 0.1533(2) -0.6780(2) 0.0230(10) Uani 1 1 d . . .
O3 O -0.4105(3) 0.3008(4) -0.1798(2) 0.0527(19) Uani 1 1 d . A .
O4 O -0.4102(3) 0.3017(4) -0.0669(2) 0.0514(18) Uani 1 1 d . A .
N1 N -0.5000 0.2500 -0.4454(3) 0.0214(15) Uani 1 2 d S . .
N2 N -0.5000 0.2500 -0.3043(3) 0.0224(15) Uani 1 2 d S . .
C1 C -0.4512(3) 0.1251(3) -0.6210(3) 0.0160(11) Uani 1 1 d . . .
C2 C -0.4219(4) 0.0513(3) -0.6215(3) 0.0219(12) Uani 1 1 d . . .
C3 C -0.4053(5) 0.0161(4) -0.5617(4) 0.039(2) Uani 1 1 d . . .
H3 H -0.4128 0.0395 -0.5195 0.047 Uiso 1 1 calc R . .
C4 C -0.3775(6) -0.0533(4) -0.5621(4) 0.050(3) Uani 1 1 d . . .
H4 H -0.3678 -0.0778 -0.5208 0.059 Uiso 1 1 calc R . .
C5 C -0.3650(5) -0.0848(4) -0.6240(4) 0.0380(18) Uani 1 1 d . . .
C6 C -0.3832(5) -0.0534(4) -0.6840(4) 0.0358(18) Uani 1 1 d . . .
H6 H -0.3768 -0.0779 -0.7258 0.043 Uiso 1 1 calc R . .
C7 C -0.4112(4) 0.0151(4) -0.6829(4) 0.0308(15) Uani 1 1 d . . .
H7 H -0.4233 0.0378 -0.7245 0.037 Uiso 1 1 calc R . .
C8 C -0.4853(4) 0.1915(3) -0.4095(3) 0.0281(16) Uani 1 1 d . . .
H8 H -0.4751 0.1485 -0.4329 0.034 Uiso 1 1 calc R . .
C9 C -0.4846(4) 0.1917(3) -0.3386(3) 0.0253(14) Uani 1 1 d . . .
H9 H -0.4728 0.1493 -0.3148 0.030 Uiso 1 1 calc R . .
C10 C -0.3840(4) 0.3167(4) -0.1231(3) 0.0230(12) Uani 1 1 d . . .
C11 C -0.3155(3) 0.3565(4) -0.1279(4) 0.0345(9) Uani 0.65 1 d PG A 1
C12 C -0.2656(4) 0.3418(4) -0.1782(3) 0.0345(9) Uani 0.65 1 d PG A 1
H12 H -0.2744 0.3049 -0.2102 0.041 Uiso 0.65 1 calc PR A 1
C13 C -0.2029(4) 0.3809(4) -0.1817(3) 0.0345(9) Uani 0.65 1 d PG A 1
H13 H -0.1688 0.3709 -0.2160 0.041 Uiso 0.65 1 calc PR A 1
C14 C -0.1900(3) 0.4349(4) -0.1348(4) 0.0345(9) Uani 0.65 1 d PG A 1
C15 C -0.2399(4) 0.4496(4) -0.0845(3) 0.0345(9) Uani 0.65 1 d PG A 1
H15 H -0.2311 0.4864 -0.0525 0.041 Uiso 0.65 1 calc PR A 1
C16 C -0.3026(4) 0.4104(4) -0.0811(3) 0.0345(9) Uani 0.65 1 d PG A 1
H16 H -0.3367 0.4205 -0.0467 0.041 Uiso 0.65 1 calc PR A 1
C11A C -0.3195(6) 0.3634(7) -0.1159(7) 0.0345(9) Uani 0.35 1 d PG A 2
C12A C -0.3122(6) 0.4226(8) -0.1578(7) 0.0345(9) Uani 0.35 1 d PG A 2
H12A H -0.3508 0.4373 -0.1858 0.041 Uiso 0.35 1 calc PR A 2
C13A C -0.2484(7) 0.4602(6) -0.1589(7) 0.0345(9) Uani 0.35 1 d PG A 2
H13A H -0.2434 0.5006 -0.1876 0.041 Uiso 0.35 1 calc PR A 2
C14A C -0.1920(6) 0.4387(7) -0.1181(7) 0.0345(9) Uani 0.35 1 d PG A 2
C15A C -0.1993(6) 0.3796(8) -0.0761(7) 0.0345(9) Uani 0.35 1 d PG A 2
H15A H -0.1607 0.3649 -0.0482 0.041 Uiso 0.35 1 calc PR A 2
C16A C -0.2630(7) 0.3419(6) -0.0750(7) 0.0345(9) Uani 0.35 1 d PG A 2
H16A H -0.2680 0.3015 -0.0464 0.041 Uiso 0.35 1 calc PR A 2

loop_
_atom_site_aniso_label
_atom_site_aniso_U_11
_atom_site_aniso_U_22
_atom_site_aniso_U_33
_atom_site_aniso_U_23
_atom_site_aniso_U_13
_atom_site_aniso_U_12
I1 0.0915(6) 0.0313(3) 0.0391(3) -0.0077(2) -0.0065(3) 0.0354(3)
I2 0.0316(3) 0.0219(2) 0.0664(4) 0.0017(2) 0.0089(2) -0.0036(2)
Cu1 0.0142(5) 0.0112(4) 0.0085(4) 0.000 0.000 0.0011(4)
Cu2 0.0227(6) 0.0258(6) 0.0097(4) 0.000 0.000 0.0025(5)
O1 0.034(3) 0.018(2) 0.018(2) 0.0009(16) 0.0004(18) 0.006(2)
O2 0.030(3) 0.020(2) 0.019(2) -0.0053(17) -0.0057(18) 0.0053(19)
O3 0.045(3) 0.093(5) 0.020(2) 0.023(3) -0.014(2) -0.038(4)
O4 0.047(4) 0.087(5) 0.021(2) -0.019(3) 0.011(2) -0.038(3)
N1 0.036(5) 0.017(4) 0.012(3) 0.000 0.000 0.009(3)
N2 0.031(4) 0.026(4) 0.010(3) 0.000 0.000 0.011(4)
C1 0.010(2) 0.012(2) 0.026(3) -0.003(2) 0.000(2) -0.005(2)
C2 0.021(3) 0.016(3) 0.029(3) -0.002(2) -0.004(2) -0.004(2)
C3 0.065(6) 0.023(4) 0.030(3) -0.008(3) -0.016(4) 0.023(4)
C4 0.091(7) 0.027(4) 0.031(4) -0.005(3) -0.023(4) 0.033(5)
C5 0.047(5) 0.022(3) 0.045(4) -0.006(3) -0.006(4) 0.011(3)
C6 0.056(5) 0.017(3) 0.034(4) -0.005(3) 0.003(3) 0.009(3)
C7 0.039(4) 0.021(3) 0.032(3) 0.005(3) 0.000(3) 0.007(3)
C8 0.055(5) 0.017(3) 0.012(3) 0.000(2) 0.000(3) 0.016(3)
C9 0.044(4) 0.024(3) 0.009(2) 0.005(2) 0.003(2) 0.014(3)
C10 0.027(3) 0.025(3) 0.017(3) 0.006(2) 0.000(2) -0.004(3)
C11 0.0316(19) 0.039(2) 0.033(2) -0.0065(16) 0.0079(16) -0.0066(17)
C12 0.0316(19) 0.039(2) 0.033(2) -0.0065(16) 0.0079(16) -0.0066(17)
C13 0.0316(19) 0.039(2) 0.033(2) -0.0065(16) 0.0079(16) -0.0066(17)
C14 0.0316(19) 0.039(2) 0.033(2) -0.0065(16) 0.0079(16) -0.0066(17)
C15 0.0316(19) 0.039(2) 0.033(2) -0.0065(16) 0.0079(16) -0.0066(17)
C16 0.0316(19) 0.039(2) 0.033(2) -0.0065(16) 0.0079(16) -0.0066(17)
C11A 0.0316(19) 0.039(2) 0.033(2) -0.0065(16) 0.0079(16) -0.0066(17)
C12A 0.0316(19) 0.039(2) 0.033(2) -0.0065(16) 0.0079(16) -0.0066(17)
C13A 0.0316(19) 0.039(2) 0.033(2) -0.0065(16) 0.0079(16) -0.0066(17)
C14A 0.0316(19) 0.039(2) 0.033(2) -0.0065(16) 0.0079(16) -0.0066(17)
C15A 0.0316(19) 0.039(2) 0.033(2) -0.0065(16) 0.0079(16) -0.0066(17)
C16A 0.0316(19) 0.039(2) 0.033(2) -0.0065(16) 0.0079(16) -0.0066(17)

loop_
_atom_type_symbol
_atom_type_description
_atom_type_scat_dispersion_real
_atom_type_scat_dispersion_imag
_atom_type_scat_source
C C 0.0033 0.0016 'International Tables Vol C Tables 4.2.6.8 and 6.1.1.4'
H H 0.0000 0.0000 'International Tables Vol C Tables 4.2.6.8 and 6.1.1.4'
N N 0.0061 0.0033 'International Tables Vol C Tables 4.2.6.8 and 6.1.1.4'
O O 0.0106 0.0060 'International Tables Vol C Tables 4.2.6.8 and 6.1.1.4'
Cu Cu 0.3201 1.2651 'International Tables Vol C Tables 4.2.6.8 and 6.1.1.4'
I I -0.4742 1.8119 'International Tables Vol C Tables 4.2.6.8 and 6.1.1.4'

loop_
_geom_angle_atom_site_label_1
_geom_angle_atom_site_label_2
_geom_angle_atom_site_label_3
_geom_angle
_geom_angle_site_symmetry_1
_geom_angle_site_symmetry_3
C14 I2 C14A 9.3(4) . .
O1 Cu1 O1 173.0(2) . 3_455
O1 Cu1 O2 89.36(19) . 10_554
O1 Cu1 O2 89.6(2) 3_455 10_554
O1 Cu1 O2 89.6(2) . 12_564
O1 Cu1 O2 89.36(19) 3_455 12_564
O2 Cu1 O2 163.3(2) 10_554 12_564
O1 Cu1 N1 93.52(12) . .
O1 Cu1 N1 93.52(12) 3_455 .
O2 Cu1 N1 98.33(12) 10_554 .
O2 Cu1 N1 98.33(12) 12_564 .
O1 Cu1 Cu1 86.48(12) . 10_554
O1 Cu1 Cu1 86.48(12) 3_455 10_554
O2 Cu1 Cu1 81.67(12) 10_554 10_554
O2 Cu1 Cu1 81.67(12) 12_564 10_554
N1 Cu1 Cu1 180.0 . 10_554
O3 Cu2 O3 166.0(3) . 3_455
O3 Cu2 O4 89.8(3) . 12_565
O3 Cu2 O4 89.0(3) 3_455 12_565
O3 Cu2 O4 89.0(3) . 10
O3 Cu2 O4 89.8(3) 3_455 10
O4 Cu2 O4 169.9(3) 12_565 10
O3 Cu2 N2 97.00(15) . .
O3 Cu2 N2 96.99(15) 3_455 .
O4 Cu2 N2 95.07(14) 12_565 .
O4 Cu2 N2 95.07(14) 10 .
O3 Cu2 Cu2 83.00(15) . 10
O3 Cu2 Cu2 83.01(15) 3_455 10
O4 Cu2 Cu2 84.93(14) 12_565 10
O4 Cu2 Cu2 84.93(14) 10 10
N2 Cu2 Cu2 180.0 . 10
C1 O1 Cu1 120.1(4) . .
C1 O2 Cu1 124.9(4) . 10_554
C10 O3 Cu2 124.5(5) . .
C10 O4 Cu2 122.3(5) . 10
C8 N1 C8 116.0(7) 3_455 .
C8 N1 Cu1 122.0(4) 3_455 .
C8 N1 Cu1 122.0(4) . .
C9 N2 C9 118.4(7) 3_455 .
C9 N2 Cu2 120.8(4) 3_455 .
C9 N2 Cu2 120.8(4) . .
O2 C1 O1 126.9(6) . .
O2 C1 C2 116.2(5) . .
O1 C1 C2 116.9(5) . .
C3 C2 C7 117.9(6) . .
C3 C2 C1 121.5(6) . .
C7 C2 C1 120.6(6) . .
C2 C3 C4 121.5(7) . .
C2 C3 H3 119.2 . .
C4 C3 H3 119.2 . .
C5 C4 C3 117.8(7) . .
C5 C4 H4 121.1 . .
C3 C4 H4 121.1 . .
C6 C5 C4 122.7(7) . .
C6 C5 I1 118.0(5) . .
C4 C5 I1 119.3(6) . .
C5 C6 C7 118.8(7) . .
C5 C6 H6 120.6 . .
C7 C6 H6 120.6 . .
C6 C7 C2 121.1(7) . .
C6 C7 H7 119.5 . .
C2 C7 H7 119.5 . .
N1 C8 C9 122.0(6) . .
N1 C8 H8 119.0 . .
C9 C8 H8 119.0 . .
N2 C9 C8 120.8(6) . .
N2 C9 H9 119.6 . .
C8 C9 H9 119.6 . .
O4 C10 O3 125.3(7) . .
O4 C10 C11 120.8(6) . .
O3 C10 C11 113.9(6) . .
O4 C10 C11A 111.6(7) . .
O3 C10 C11A 122.8(7) . .
C11 C10 C11A 10.8(6) . .
C12 C11 C16 120.0 . .
C12 C11 C10 121.8(5) . .
C16 C11 C10 118.2(5) . .
C11 C12 C13 120.0 . .
C11 C12 H12 120.0 . .
C13 C12 H12 120.0 . .
C14 C13 C12 120.0 . .
C14 C13 H13 120.0 . .
C12 C13 H13 120.0 . .
C13 C14 C15 120.0 . .
C13 C14 I2 122.1(4) . .
C15 C14 I2 117.9(4) . .
C14 C15 C16 120.0 . .
C14 C15 H15 120.0 . .
C16 C15 H15 120.0 . .
C15 C16 C11 120.0 . .
C15 C16 H16 120.0 . .
C11 C16 H16 120.0 . .
C12A C11A C16A 120.0 . .
C12A C11A C10 119.3(9) . .
C16A C11A C10 120.0(9) . .
C11A C12A C13A 120.0 . .
C11A C12A H12A 120.0 . .
C13A C12A H12A 120.0 . .
C14A C13A C12A 120.0 . .
C14A C13A H13A 120.0 . .
C12A C13A H13A 120.0 . .
C13A C14A C15A 120.0 . .
C13A C14A I2 114.2(7) . .
C15A C14A I2 125.3(7) . .
C16A C15A C14A 120.0 . .
C16A C15A H15A 120.0 . .
C14A C15A H15A 120.0 . .
C15A C16A C11A 120.0 . .
C15A C16A H16A 120.0 . .
C11A C16A H16A 120.0 . .

loop_
_geom_bond_atom_site_label_1
_geom_bond_atom_site_label_2
_geom_bond_distance
_geom_bond_site_symmetry_2
I1 C5 2.104(8) .
I2 C14 2.067(5) .
I2 C14A 2.090(9) .
Cu1 O1 1.956(4) .
Cu1 O1 1.956(4) 3_455
Cu1 O2 1.978(4) 10_554
Cu1 O2 1.978(4) 12_564
Cu1 N1 2.204(7) .
Cu1 Cu1 2.6595(17) 10_554
Cu2 O3 1.947(5) .
Cu2 O3 1.947(5) 3_455
Cu2 O4 1.952(5) 12_565
Cu2 O4 1.952(5) 10
Cu2 N2 2.212(7) .
Cu2 Cu2 2.6305(19) 10
O1 C1 1.265(7) .
O2 C1 1.254(7) .
O2 Cu1 1.978(4) 10_554
O3 C10 1.257(8) .
O4 C10 1.243(8) .
O4 Cu2 1.952(5) 10
N1 C8 1.335(7) 3_455
N1 C8 1.335(7) .
N2 C9 1.318(7) 3_455
N2 C9 1.318(7) .
C1 C2 1.491(8) .
C2 C3 1.384(9) .
C2 C7 1.401(9) .
C3 C4 1.404(10) .
C3 H3 0.9500 .
C4 C5 1.374(10) .
C4 H4 0.9500 .
C5 C6 1.362(11) .
C6 C7 1.391(9) .
C6 H6 0.9500 .
C7 H7 0.9500 .
C8 C9 1.394(8) .
C8 H8 0.9500 .
C9 H9 0.9500 .
C10 C11 1.491(8) .
C10 C11A 1.502(12) .
C11 C12 1.3900 .
C11 C16 1.3900 .
C12 C13 1.3900 .
C12 H12 0.9500 .
C13 C14 1.3900 .
C13 H13 0.9500 .
C14 C15 1.3900 .
C15 C16 1.3900 .
C15 H15 0.9500 .
C16 H16 0.9500 .
C11A C12A 1.3900 .
C11A C16A 1.3900 .
C12A C13A 1.3900 .
C12A H12A 0.9500 .
C13A C14A 1.3900 .
C13A H13A 0.9500 .
C14A C15A 1.3900 .
C15A C16A 1.3900 .
C15A H15A 0.9500 .
C16A H16A 0.9500 .

loop_
_geom_torsion_atom_site_label_1
_geom_torsion_atom_site_label_2
_geom_torsion_atom_site_label_3
_geom_torsion_atom_site_label_4
_geom_torsion
_geom_torsion_site_symmetry_1
_geom_torsion_site_symmetry_4
O1 Cu1 O1 C1 -0.8(4) 3_455 .
O2 Cu1 O1 C1 80.9(5) 10_554 .
O2 Cu1 O1 C1 -82.5(5) 12_564 .
N1 Cu1 O1 C1 179.2(4) . .
Cu1 Cu1 O1 C1 -0.8(4) 10_554 .
O3 Cu2 O3 C10 -0.8(7) 3_455 .
O4 Cu2 O3 C10 84.1(7) 12_565 .
O4 Cu2 O3 C10 -85.8(7) 10 .
N2 Cu2 O3 C10 179.2(7) . .
Cu2 Cu2 O3 C10 -0.8(7) 10 .
O1 Cu1 N1 C8 172.4(4) . 3_455
O1 Cu1 N1 C8 -7.6(4) 3_455 3_455
O2 Cu1 N1 C8 -97.8(4) 10_554 3_455
O2 Cu1 N1 C8 82.2(4) 12_564 3_455
Cu1 Cu1 N1 C8 -121(100) 10_554 3_455
O1 Cu1 N1 C8 -7.6(4) . .
O1 Cu1 N1 C8 172.4(4) 3_455 .
O2 Cu1 N1 C8 82.2(4) 10_554 .
O2 Cu1 N1 C8 -97.8(4) 12_564 .
Cu1 Cu1 N1 C8 59(100) 10_554 .
O3 Cu2 N2 C9 -75.3(4) . 3_455
O3 Cu2 N2 C9 104.7(4) 3_455 3_455
O4 Cu2 N2 C9 15.1(4) 12_565 3_455
O4 Cu2 N2 C9 -164.9(4) 10 3_455
Cu2 Cu2 N2 C9 -60(100) 10 3_455
O3 Cu2 N2 C9 104.7(4) . .
O3 Cu2 N2 C9 -75.3(4) 3_455 .
O4 Cu2 N2 C9 -164.9(4) 12_565 .
O4 Cu2 N2 C9 15.1(4) 10 .
Cu2 Cu2 N2 C9 120(100) 10 .
Cu1 O2 C1 O1 -2.4(9) 10_554 .
Cu1 O2 C1 C2 179.6(4) 10_554 .
Cu1 O1 C1 O2 2.1(9) . .
Cu1 O1 C1 C2 -179.9(4) . .
O2 C1 C2 C3 176.7(7) . .
O1 C1 C2 C3 -1.5(9) . .
O2 C1 C2 C7 -4.0(9) . .
O1 C1 C2 C7 177.7(6) . .
C7 C2 C3 C4 0.9(13) . .
C1 C2 C3 C4 -179.8(8) . .
C2 C3 C4 C5 2.2(15) . .
C3 C4 C5 C6 -5.0(16) . .
C3 C4 C5 I1 176.6(7) . .
C4 C5 C6 C7 4.4(15) . .
I1 C5 C6 C7 -177.1(6) . .
C5 C6 C7 C2 -1.1(13) . .
C3 C2 C7 C6 -1.5(12) . .
C1 C2 C7 C6 179.3(7) . .
C8 N1 C8 C9 -0.7(5) 3_455 .
Cu1 N1 C8 C9 179.3(5) . .
C9 N2 C9 C8 -0.7(5) 3_455 .
Cu2 N2 C9 C8 179.3(5) . .
N1 C8 C9 N2 1.5(11) . .
Cu2 O4 C10 O3 -0.5(12) 10 .
Cu2 O4 C10 C11 179.8(6) 10 .
Cu2 O4 C10 C11A 173.6(7) 10 .
Cu2 O3 C10 O4 1.1(13) . .
Cu2 O3 C10 C11 -179.2(6) . .
Cu2 O3 C10 C11A -172.4(8) . .
O4 C10 C11 C12 143.3(7) . .
O3 C10 C11 C12 -36.4(9) . .
C11A C10 C11 C12 176(4) . .
O4 C10 C11 C16 -37.8(10) . .
O3 C10 C11 C16 142.4(6) . .
C11A C10 C11 C16 -5(4) . .
C16 C11 C12 C13 0.0 . .
C10 C11 C12 C13 178.8(8) . .
C11 C12 C13 C14 0.0 . .
C12 C13 C14 C15 0.0 . .
C12 C13 C14 I2 178.7(6) . .
C14A I2 C14 C13 -156(3) . .
C14A I2 C14 C15 23(3) . .
C13 C14 C15 C16 0.0 . .
I2 C14 C15 C16 -178.7(6) . .
C14 C15 C16 C11 0.0 . .
C12 C11 C16 C15 0.0 . .
C10 C11 C16 C15 -178.9(8) . .
O4 C10 C11A C12A -134.5(8) . .
O3 C10 C11A C12A 39.8(13) . .
C11 C10 C11A C12A 75(4) . .
O4 C10 C11A C16A 55.0(11) . .
O3 C10 C11A C16A -130.7(9) . .
C11 C10 C11A C16A -95(4) . .
C16A C11A C12A C13A 0.0 . .
C10 C11A C12A C13A -170.5(12) . .
C11A C12A C13A C14A 0.0 . .
C12A C13A C14A C15A 0.0 . .
C12A C13A C14A I2 172.7(9) . .
C14 I2 C14A C13A -58(3) . .
C14 I2 C14A C15A 114(3) . .
C13A C14A C15A C16A 0.0 . .
I2 C14A C15A C16A -171.8(10) . .
C14A C15A C16A C11A 0.0 . .
C12A C11A C16A C15A 0.0 . .
C10 C11A C16A C15A 170.4(12) . .
